data_7704969
loop_
_publ_author_name
'Chapple, Peter M.'
'Cordier, Marie'
'Dorcet, Vincent'
'Roisnel, Thierry'
'Carpentier, Jean-Fran\,cois'
'Sarazin, Yann'

_publ_section_title
;
 A versatile nitrogen ligand for alkaline-earth chemistry.
;
_journal_issue 34
_journal_name_full 'Dalton transactions (Cambridge, England : 2003)'
_journal_page_first 11878
_journal_page_last 11889
_journal_paper_doi 10.1039/d0dt02236e
_journal_volume 49
_journal_year 2020
_chemical_compound_source 'synthesis as described'
_chemical_formula_moiety 'C50 H67 Mg N3'
_chemical_formula_sum 'C50 H67 Mg N3'
_chemical_formula_weight 734.37
_space_group_crystal_system monoclinic
_space_group_IT_number 14
_space_group_name_Hall '-P 2yn'
_space_group_name_H-M_alt 'P 1 21/n 1'
_atom_sites_solution_hydrogens geom
_atom_sites_solution_primary dual
_atom_sites_solution_secondary difmap
_audit_update_record
;
2020-07-29 deposited with the CCDC.	2020-07-30 downloaded from the CCDC.
;
_cell_angle_alpha 90
_cell_angle_beta 109.095(3)
_cell_angle_gamma 90
_cell_formula_units_Z 4
_cell_length_a 13.2187(9)
_cell_length_b 26.1942(16)
_cell_length_c 13.5257(10)
_cell_measurement_reflns_used 9972
_cell_measurement_temperature 150
_cell_measurement_theta_max 27.8413
_cell_measurement_theta_min 2.2264
_cell_measurement_wavelength 0.71073
_cell_volume 4425.6(5)
_computing_cell_refinement 'APEX3 (Bruker, 2015)'
_computing_data_collection 'SAINT (Bruker, 2014)'
_computing_data_reduction 'SAINT (Bruker, 2014)'
_computing_molecular_graphics 'PLATON, A.L.Spek, Acta Cryst. 2009, D65, 148-155'
_computing_publication_material 'CRYSCALC (T. Roisnel, local program, ver. 2020)'
_computing_structure_refinement 'SHELXL-2018_3 (Sheldrick, 2018)'
_computing_structure_solution 'SHELXT (G. Sheldrick, 2015)'
_diffrn_ambient_temperature 150
_diffrn_detector '(CMOS) PHOTON 100'
_diffrn_detector_area_resol_mean 10.4167
_diffrn_measured_fraction_theta_full 0.998
_diffrn_measured_fraction_theta_max 0.987
_diffrn_measurement_device_type 'D8 VENTURE Bruker AXS'
_diffrn_measurement_method 'rotation images'
_diffrn_orient_matrix_UB_11 0.0410143
_diffrn_orient_matrix_UB_12 0.0081245
_diffrn_orient_matrix_UB_13 0.0746257
_diffrn_orient_matrix_UB_21 0.0497705
_diffrn_orient_matrix_UB_22 -0.0290242
_diffrn_orient_matrix_UB_23 0.0019857
_diffrn_orient_matrix_UB_31 0.0474293
_diffrn_orient_matrix_UB_32 0.0234313
_diffrn_orient_matrix_UB_33 -0.0234159
_diffrn_radiation_monochromator 'multilayer monochromator'
_diffrn_radiation_probe x-ray
_diffrn_radiation_source 'Incoatec microfocus sealed tube'
_diffrn_radiation_type MoK\a
_diffrn_radiation_wavelength 0.71073
_diffrn_reflns_av_R_equivalents 0.0843
_diffrn_reflns_av_unetI/netI 0.0769
_diffrn_reflns_limit_h_max 16
_diffrn_reflns_limit_h_min -17
_diffrn_reflns_limit_k_max 33
_diffrn_reflns_limit_k_min -33
_diffrn_reflns_limit_l_max 17
_diffrn_reflns_limit_l_min -17
_diffrn_reflns_number 34365
_diffrn_reflns_theta_full 25.242
_diffrn_reflns_theta_max 27.497
_diffrn_reflns_theta_min 2.226
_diffrn_source_current 1.0
_diffrn_source_voltage 50.0
_exptl_absorpt_coefficient_mu 0.076
_exptl_absorpt_correction_T_max 0.992
_exptl_absorpt_correction_T_min 0.700
_exptl_absorpt_correction_type multi-scan
_exptl_absorpt_process_details
;
  [Sheldrick, G.M. (2014). SADABS Bruker AXS Inc., Madison, Wisconsin, USA]
;
_exptl_crystal_colour yellow
_exptl_crystal_density_diffrn 1.102
_exptl_crystal_description prism
_exptl_crystal_F_000 1600
_exptl_crystal_size_max 0.200
_exptl_crystal_size_mid 0.140
_exptl_crystal_size_min 0.110
_refine_diff_density_max 0.356
_refine_diff_density_min -0.370
_refine_diff_density_rms 0.065
_refine_ls_extinction_method none
_refine_ls_goodness_of_fit_ref 1.041
_refine_ls_hydrogen_treatment constr
_refine_ls_matrix_type full
_refine_ls_number_parameters 594
_refine_ls_number_reflns 10030
_refine_ls_number_restraints 85
_refine_ls_restrained_S_all 1.038
_refine_ls_R_factor_all 0.1286
_refine_ls_R_factor_gt 0.0678
_refine_ls_shift/su_max 0.008
_refine_ls_shift/su_mean 0.000
_refine_ls_structure_factor_coef Fsqd
_refine_ls_weighting_details 'w=1/[\s^2^(Fo^2^)+(0.0515P)^2^+5.5510P] where P=(Fo^2^+2Fc^2^)/3'
_refine_ls_weighting_scheme calc
_refine_ls_wR_factor_gt 0.1461
_refine_ls_wR_factor_ref 0.1762
_reflns_Friedel_coverage 0.000
_reflns_number_gt 6212
_reflns_number_total 10030
_reflns_threshold_expression >2sigma(I)
_cod_data_source_file d0dt02236e2.cif
_cod_data_source_block PC459
_cod_depositor_comments 'Adding full bibliography for 7704966--7704975.cif.'
_cod_original_sg_symbol_H-M 'P 21/n'
_cod_database_code 7704969

loop_
_space_group_symop_operation_xyz
'x, y, z'
'-x+1/2, y+1/2, -z+1/2'
'-x, -y, -z'
'x-1/2, -y-1/2, z-1/2'

loop_
_atom_site_label
_atom_site_type_symbol
_atom_site_fract_x
_atom_site_fract_y
_atom_site_fract_z
_atom_site_U_iso_or_equiv
_atom_site_adp_type
_atom_site_occupancy
_atom_site_site_symmetry_order
_atom_site_calc_flag
_atom_site_refinement_flags_posn
_atom_site_refinement_flags_adp
_atom_site_refinement_flags_occupancy
_atom_site_disorder_assembly
_atom_site_disorder_group
Mg1 Mg 0.36869(6) 0.37154(3) 0.28186(6) 0.0221(2) Uani 1 1 d . . . . .
N1 N 0.21117(16) 0.41361(8) 0.23659(16) 0.0216(5) Uani 1 1 d . . . . .
N2 N 0.35384(15) 0.36479(7) 0.42593(15) 0.0189(4) Uani 1 1 d . . . . .
N3 N 0.54594(15) 0.37101(8) 0.36786(16) 0.0201(4) Uani 1 1 d . . . . .
C1 C 0.3667(3) 0.53452(17) 0.1401(4) 0.0789(14) Uani 1 1 d . . . . .
H1A H 0.330648 0.555250 0.078324 0.118 Uiso 1 1 calc R U . . .
H1B H 0.406096 0.506767 0.120549 0.118 Uiso 1 1 calc R U . . .
H1C H 0.416712 0.555939 0.193475 0.118 Uiso 1 1 calc R U . . .
C2 C 0.2836(2) 0.51212(12) 0.1838(3) 0.0421(8) Uani 1 1 d . . . . .
H2 H 0.321881 0.489906 0.244708 0.051 Uiso 1 1 calc R U . . .
C3 C 0.2298(3) 0.55494(14) 0.2234(3) 0.0551(9) Uani 1 1 d . . . . .
H3A H 0.190318 0.576829 0.164661 0.083 Uiso 1 1 calc R U . . .
H3B H 0.284170 0.575225 0.275146 0.083 Uiso 1 1 calc R U . . .
H3C H 0.179963 0.540435 0.255901 0.083 Uiso 1 1 calc R U . . .
C4 C 0.2012(2) 0.47952(11) 0.1042(2) 0.0300(6) Uani 1 1 d . . . . .
C5 C 0.1560(3) 0.49730(12) 0.0017(2) 0.0392(7) Uani 1 1 d . . . . .
H5 H 0.177745 0.529437 -0.016998 0.047 Uiso 1 1 calc R U . . .
C6 C 0.0808(3) 0.46919(12) -0.0724(2) 0.0406(8) Uani 1 1 d . . . . .
H6 H 0.050636 0.481941 -0.141613 0.049 Uiso 1 1 calc R U . . .
C7 C 0.0491(2) 0.42246(11) -0.0463(2) 0.0345(7) Uani 1 1 d . . . . .
H7 H -0.002261 0.403124 -0.098471 0.041 Uiso 1 1 calc R U . . .
C8 C 0.0905(2) 0.40269(10) 0.0551(2) 0.0254(6) Uani 1 1 d . . . . .
C9 C 0.16603(19) 0.43256(10) 0.13034(19) 0.0232(5) Uani 1 1 d . . . . .
C10 C 0.0536(2) 0.35056(11) 0.0781(2) 0.0298(6) Uani 1 1 d . . . . .
H10 H 0.107782 0.337435 0.143506 0.036 Uiso 1 1 calc R U . . .
C11 C 0.0449(3) 0.31169(12) -0.0096(3) 0.0437(8) Uani 1 1 d . . . . .
H11A H -0.014453 0.321233 -0.072139 0.066 Uiso 1 1 calc R U . . .
H11B H 0.031870 0.277604 0.013594 0.066 Uiso 1 1 calc R U . . .
H11C H 0.111859 0.311464 -0.025965 0.066 Uiso 1 1 calc R U . . .
C12 C -0.0542(2) 0.35373(13) 0.0972(3) 0.0432(8) Uani 1 1 d . . . . .
H12A H -0.046950 0.375438 0.158147 0.065 Uiso 1 1 calc R U . . .
H12B H -0.076641 0.319427 0.110172 0.065 Uiso 1 1 calc R U . . .
H12C H -0.107984 0.368367 0.035511 0.065 Uiso 1 1 calc R U . . .
C13 C 0.14777(19) 0.41664(9) 0.29184(19) 0.0212(5) Uani 1 1 d . . . . .
H13 H 0.081743 0.433916 0.260972 0.025 Uiso 1 1 calc R U . . .
C14 C 0.16761(18) 0.39630(9) 0.39605(19) 0.0197(5) Uani 1 1 d . . . . .
C15 C 0.0879(2) 0.40134(10) 0.44320(19) 0.0237(5) Uani 1 1 d . . . . .
H15 H 0.023280 0.418251 0.405168 0.028 Uiso 1 1 calc R U . . .
C16 C 0.09849(19) 0.38276(10) 0.54345(19) 0.0225(5) Uani 1 1 d . . . . .
C17 C 0.19392(19) 0.35807(9) 0.59919(19) 0.0220(5) Uani 1 1 d . . . . .
H17 H 0.203374 0.345153 0.667257 0.026 Uiso 1 1 calc R U . . .
C18 C 0.27528(19) 0.35229(9) 0.55551(18) 0.0196(5) Uani 1 1 d . . . . .
C19 C 0.26313(18) 0.37154(9) 0.45437(18) 0.0177(5) Uani 1 1 d . . . . .
C20 C 0.0076(2) 0.39053(11) 0.5895(2) 0.0294(6) Uani 1 1 d . . . . .
C21A C -0.0079(10) 0.4517(4) 0.5983(9) 0.031(3) Uani 0.404(3) 1 d . U P A 1
H21A H 0.062298 0.467954 0.628129 0.047 Uiso 0.404(3) 1 calc R U P A 1
H21B H -0.051159 0.458309 0.643541 0.047 Uiso 0.404(3) 1 calc R U P A 1
H21C H -0.044233 0.465727 0.528487 0.047 Uiso 0.404(3) 1 calc R U P A 1
C22A C -0.0891(7) 0.3537(4) 0.5237(7) 0.028(2) Uani 0.404(3) 1 d . U P A 1
H22A H -0.108414 0.361612 0.448977 0.043 Uiso 0.404(3) 1 calc R U P A 1
H22B H -0.151319 0.359067 0.546637 0.043 Uiso 0.404(3) 1 calc R U P A 1
H22C H -0.066150 0.317956 0.535480 0.043 Uiso 0.404(3) 1 calc R U P A 1
C23A C 0.0404(6) 0.3781(3) 0.7031(6) 0.022(2) Uani 0.404(3) 1 d . U P A 1
H23A H 0.071136 0.343745 0.714843 0.033 Uiso 0.404(3) 1 calc R U P A 1
H23B H -0.022314 0.379626 0.726465 0.033 Uiso 0.404(3) 1 calc R U P A 1
H23C H 0.093908 0.402929 0.742607 0.033 Uiso 0.404(3) 1 calc R U P A 1
C21B C -0.0243(9) 0.4439(4) 0.5851(9) 0.047(3) Uani 0.497(3) 1 d . U P A 2
H21D H -0.034586 0.457475 0.514992 0.070 Uiso 0.497(3) 1 calc R U P A 2
H21E H 0.031599 0.463549 0.636773 0.070 Uiso 0.497(3) 1 calc R U P A 2
H21F H -0.091497 0.446703 0.600726 0.070 Uiso 0.497(3) 1 calc R U P A 2
C22B C -0.0947(5) 0.3698(3) 0.5197(5) 0.0251(16) Uani 0.497(3) 1 d . U P A 2
H22D H -0.151157 0.375905 0.550621 0.038 Uiso 0.497(3) 1 calc R U P A 2
H22E H -0.087380 0.333013 0.510761 0.038 Uiso 0.497(3) 1 calc R U P A 2
H22F H -0.113589 0.386728 0.451474 0.038 Uiso 0.497(3) 1 calc R U P A 2
C23B C 0.0320(6) 0.3632(3) 0.6986(6) 0.0268(18) Uani 0.497(3) 1 d . U P A 2
H23D H 0.094837 0.378959 0.749478 0.040 Uiso 0.497(3) 1 calc R U P A 2
H23E H 0.046042 0.326929 0.691270 0.040 Uiso 0.497(3) 1 calc R U P A 2
H23F H -0.029891 0.366797 0.722854 0.040 Uiso 0.497(3) 1 calc R U P A 2
C21C C -0.098(3) 0.4094(18) 0.510(3) 0.065(10) Uani 0.099(3) 1 d . U P A 3
H21G H -0.085867 0.441659 0.479098 0.098 Uiso 0.099(3) 1 calc R U P A 3
H21H H -0.151095 0.414808 0.545801 0.098 Uiso 0.099(3) 1 calc R U P A 3
H21I H -0.125359 0.383851 0.454831 0.098 Uiso 0.099(3) 1 calc R U P A 3
C22C C -0.020(4) 0.340(2) 0.643(4) 0.089(12) Uani 0.099(3) 1 d . U P A 3
H22G H -0.000259 0.309357 0.610766 0.134 Uiso 0.099(3) 1 calc R U P A 3
H22H H -0.096694 0.338647 0.633319 0.134 Uiso 0.099(3) 1 calc R U P A 3
H22I H 0.020662 0.339755 0.718252 0.134 Uiso 0.099(3) 1 calc R U P A 3
C23C C 0.040(3) 0.4358(15) 0.663(3) 0.059(9) Uani 0.099(3) 1 d . U P A 3
H23G H 0.100917 0.426166 0.724710 0.088 Uiso 0.099(3) 1 calc R U P A 3
H23H H -0.020220 0.446054 0.685797 0.088 Uiso 0.099(3) 1 calc R U P A 3
H23I H 0.060885 0.464348 0.627267 0.088 Uiso 0.099(3) 1 calc R U P A 3
C24 C 0.38343(19) 0.33266(9) 0.59407(19) 0.0195(5) Uani 1 1 d . . . . .
C25 C 0.4471(2) 0.31137(9) 0.6885(2) 0.0232(5) Uani 1 1 d . . . . .
H25 H 0.416875 0.304762 0.742009 0.028 Uiso 1 1 calc R U . . .
C26 C 0.5550(2) 0.29959(9) 0.70570(19) 0.0227(5) Uani 1 1 d . . . . .
C27 C 0.5963(2) 0.31109(9) 0.6255(2) 0.0238(5) Uani 1 1 d . . . . .
H27 H 0.669718 0.303999 0.636829 0.029 Uiso 1 1 calc R U . . .
C28 C 0.53549(19) 0.33258(9) 0.52909(19) 0.0204(5) Uani 1 1 d . . . . .
C29 C 0.42674(18) 0.34244(9) 0.51260(18) 0.0185(5) Uani 1 1 d . . . . .
C30 C 0.6253(2) 0.27867(10) 0.8122(2) 0.0280(6) Uani 1 1 d . . . . .
C31 C 0.7319(2) 0.25734(14) 0.8080(3) 0.0465(8) Uani 1 1 d . . . . .
H31A H 0.772100 0.242396 0.875942 0.070 Uiso 1 1 calc R U . . .
H31B H 0.773890 0.284980 0.791691 0.070 Uiso 1 1 calc R U . . .
H31C H 0.717949 0.231007 0.753693 0.070 Uiso 1 1 calc R U . . .
C32 C 0.6505(3) 0.32245(12) 0.8916(2) 0.0419(8) Uani 1 1 d . . . . .
H32A H 0.583749 0.335571 0.898534 0.063 Uiso 1 1 calc R U . . .
H32B H 0.687156 0.349887 0.867483 0.063 Uiso 1 1 calc R U . . .
H32C H 0.696847 0.309915 0.959612 0.063 Uiso 1 1 calc R U . . .
C33 C 0.5673(2) 0.23649(11) 0.8502(2) 0.0394(8) Uani 1 1 d . . . . .
H33A H 0.501617 0.250270 0.858480 0.059 Uiso 1 1 calc R U . . .
H33B H 0.613957 0.223464 0.917642 0.059 Uiso 1 1 calc R U . . .
H33C H 0.549150 0.208673 0.798961 0.059 Uiso 1 1 calc R U . . .
C34 C 0.58912(19) 0.34861(9) 0.45726(19) 0.0220(5) Uani 1 1 d . . . . .
H34 H 0.663827 0.342099 0.477461 0.026 Uiso 1 1 calc R U . . .
C35 C 0.62174(19) 0.38877(10) 0.31891(19) 0.0236(5) Uani 1 1 d . . . . .
C36 C 0.6657(2) 0.35475(11) 0.2647(2) 0.0288(6) Uani 1 1 d . . . . .
C37 C 0.7392(2) 0.37446(14) 0.2195(2) 0.0421(8) Uani 1 1 d . . . . .
H37 H 0.770779 0.352359 0.182080 0.051 Uiso 1 1 calc R U . . .
C38 C 0.7661(3) 0.42554(14) 0.2287(3) 0.0478(9) Uani 1 1 d . . . . .
H38 H 0.816139 0.438207 0.197836 0.057 Uiso 1 1 calc R U . . .
C39 C 0.7214(2) 0.45836(13) 0.2823(3) 0.0432(8) Uani 1 1 d . . . . .
H39 H 0.740772 0.493425 0.287542 0.052 Uiso 1 1 calc R U . . .
C40 C 0.6478(2) 0.44100(11) 0.3289(2) 0.0300(6) Uani 1 1 d . . . . .
C41 C 0.6382(2) 0.29827(11) 0.2541(2) 0.0330(6) Uani 1 1 d . . . . .
H41 H 0.571024 0.293320 0.271785 0.040 Uiso 1 1 calc R U . . .
C42 C 0.6175(3) 0.27884(14) 0.1422(2) 0.0482(9) Uani 1 1 d . . . . .
H42A H 0.565537 0.301180 0.092810 0.072 Uiso 1 1 calc R U . . .
H42B H 0.589026 0.244008 0.135948 0.072 Uiso 1 1 calc R U . . .
H42C H 0.684745 0.278920 0.126385 0.072 Uiso 1 1 calc R U . . .
C43 C 0.7266(3) 0.26597(13) 0.3305(3) 0.0479(8) Uani 1 1 d . . . . .
H43A H 0.794246 0.271560 0.317122 0.072 Uiso 1 1 calc R U . . .
H43B H 0.707153 0.229775 0.320603 0.072 Uiso 1 1 calc R U . . .
H43C H 0.734723 0.275983 0.402514 0.072 Uiso 1 1 calc R U . . .
C44 C 0.6011(2) 0.47682(11) 0.3914(2) 0.0363(7) Uani 1 1 d . . . . .
H44 H 0.524204 0.467406 0.376251 0.044 Uiso 1 1 calc R U . . .
C45 C 0.6053(4) 0.53254(13) 0.3628(3) 0.0649(11) Uani 1 1 d . . . . .
H45A H 0.560890 0.552705 0.393877 0.097 Uiso 1 1 calc R U . . .
H45B H 0.578200 0.536284 0.286573 0.097 Uiso 1 1 calc R U . . .
H45C H 0.679413 0.544671 0.389630 0.097 Uiso 1 1 calc R U . . .
C46 C 0.6569(3) 0.47182(14) 0.5092(3) 0.0535(9) Uani 1 1 d . . . . .
H46A H 0.648454 0.436889 0.531236 0.080 Uiso 1 1 calc R U . . .
H46B H 0.624920 0.495833 0.545981 0.080 Uiso 1 1 calc R U . . .
H46C H 0.733263 0.479516 0.525948 0.080 Uiso 1 1 calc R U . . .
C47A C 0.3551(9) 0.3408(3) 0.1358(8) 0.031(2) Uani 0.762(7) 1 d . . P B 1
H47A H 0.403374 0.310974 0.145987 0.037 Uiso 0.762(7) 1 calc R U P B 1
H47B H 0.280908 0.328464 0.102633 0.037 Uiso 0.762(7) 1 calc R U P B 1
C48A C 0.3821(4) 0.37848(19) 0.0607(3) 0.0305(10) Uani 0.762(7) 1 d . . P B 1
H48A H 0.347022 0.411443 0.064703 0.037 Uiso 0.762(7) 1 calc R U P B 1
H48B H 0.460362 0.384475 0.086637 0.037 Uiso 0.762(7) 1 calc R U P B 1
C49A C 0.3509(3) 0.36331(16) -0.0532(3) 0.0374(10) Uani 0.762(7) 1 d . . P B 1
H49A H 0.273703 0.354705 -0.078963 0.045 Uiso 0.762(7) 1 calc R U P B 1
H49B H 0.391231 0.332291 -0.059260 0.045 Uiso 0.762(7) 1 calc R U P B 1
C50A C 0.3723(4) 0.40495(19) -0.1220(4) 0.0499(13) Uani 0.762(7) 1 d . . P B 1
H50A H 0.330598 0.435408 -0.118365 0.075 Uiso 0.762(7) 1 calc R U P B 1
H50B H 0.351430 0.392894 -0.194471 0.075 Uiso 0.762(7) 1 calc R U P B 1
H50C H 0.448727 0.413419 -0.097447 0.075 Uiso 0.762(7) 1 calc R U P B 1
C47B C 0.355(3) 0.3269(11) 0.135(2) 0.031(5) Uani 0.238(7) 1 d . . P B 2
H47C H 0.419083 0.304799 0.151221 0.038 Uiso 0.238(7) 1 calc R U P B 2
H47D H 0.292422 0.304000 0.122058 0.038 Uiso 0.238(7) 1 calc R U P B 2
C48B C 0.3441(13) 0.3538(7) 0.0349(10) 0.045(4) Uani 0.238(7) 1 d . . P B 2
H48C H 0.269513 0.365990 0.003890 0.054 Uiso 0.238(7) 1 calc R U P B 2
H48D H 0.358004 0.329090 -0.014633 0.054 Uiso 0.238(7) 1 calc R U P B 2
C49B C 0.4206(14) 0.3993(7) 0.0479(13) 0.056(4) Uani 0.238(7) 1 d . . P B 2
H49C H 0.495290 0.386718 0.074016 0.067 Uiso 0.238(7) 1 calc R U P B 2
H49D H 0.410473 0.422730 0.101426 0.067 Uiso 0.238(7) 1 calc R U P B 2
C50B C 0.4041(18) 0.4296(9) -0.0542(16) 0.078(6) Uani 0.238(7) 1 d . . P B 2
H50D H 0.431767 0.409699 -0.101162 0.117 Uiso 0.238(7) 1 calc R U P B 2
H50E H 0.442376 0.462158 -0.037919 0.117 Uiso 0.238(7) 1 calc R U P B 2
H50F H 0.327506 0.436057 -0.088430 0.117 Uiso 0.238(7) 1 calc R U P B 2

loop_
_atom_site_aniso_label
_atom_site_aniso_U_11
_atom_site_aniso_U_22
_atom_site_aniso_U_33
_atom_site_aniso_U_23
_atom_site_aniso_U_13
_atom_site_aniso_U_12
Mg1 0.0175(4) 0.0286(5) 0.0193(4) 0.0041(3) 0.0047(3) 0.0018(3)
N1 0.0189(10) 0.0246(11) 0.0188(11) 0.0038(8) 0.0027(8) 0.0025(8)
N2 0.0142(9) 0.0219(10) 0.0190(10) 0.0024(8) 0.0035(8) 0.0019(8)
N3 0.0164(10) 0.0235(10) 0.0212(11) -0.0003(8) 0.0074(8) 0.0000(8)
C1 0.053(2) 0.062(3) 0.127(4) -0.001(3) 0.037(3) -0.015(2)
C2 0.0315(16) 0.0382(17) 0.0484(19) 0.0141(14) 0.0017(14) -0.0043(13)
C3 0.053(2) 0.058(2) 0.046(2) -0.0072(17) 0.0036(17) -0.0057(18)
C4 0.0231(13) 0.0344(15) 0.0326(15) 0.0111(12) 0.0094(12) 0.0039(11)
C5 0.0431(17) 0.0370(17) 0.0392(18) 0.0200(14) 0.0156(14) 0.0093(14)
C6 0.0502(19) 0.0456(18) 0.0252(15) 0.0153(13) 0.0114(14) 0.0160(15)
C7 0.0379(16) 0.0419(17) 0.0198(14) 0.0025(12) 0.0041(12) 0.0092(13)
C8 0.0218(13) 0.0321(14) 0.0207(13) 0.0040(11) 0.0046(10) 0.0080(11)
C9 0.0184(12) 0.0298(14) 0.0213(13) 0.0074(10) 0.0065(10) 0.0081(10)
C10 0.0245(13) 0.0338(15) 0.0262(14) 0.0025(11) 0.0017(11) 0.0014(11)
C11 0.0439(18) 0.0394(17) 0.0417(18) -0.0062(14) 0.0054(15) -0.0015(14)
C12 0.0306(16) 0.053(2) 0.0463(19) 0.0014(15) 0.0124(14) -0.0075(14)
C13 0.0154(11) 0.0242(12) 0.0213(13) 0.0024(10) 0.0024(10) 0.0027(10)
C14 0.0163(11) 0.0227(12) 0.0187(12) 0.0003(9) 0.0038(9) 0.0006(9)
C15 0.0173(12) 0.0297(14) 0.0220(13) 0.0023(10) 0.0036(10) 0.0028(10)
C16 0.0166(12) 0.0292(14) 0.0215(13) -0.0011(10) 0.0059(10) -0.0002(10)
C17 0.0187(12) 0.0273(13) 0.0189(12) 0.0013(10) 0.0048(10) -0.0017(10)
C18 0.0173(11) 0.0216(12) 0.0188(12) 0.0009(9) 0.0046(9) -0.0012(9)
C19 0.0158(11) 0.0191(11) 0.0178(12) -0.0001(9) 0.0048(9) -0.0016(9)
C20 0.0202(13) 0.0441(16) 0.0252(14) 0.0023(12) 0.0092(11) 0.0040(12)
C21A 0.031(3) 0.031(3) 0.032(3) -0.0017(8) 0.0110(12) 0.0011(8)
C22A 0.028(2) 0.029(2) 0.029(2) 0.0003(8) 0.0094(10) -0.0006(8)
C23A 0.022(2) 0.022(2) 0.023(2) -0.0003(8) 0.0078(10) -0.0002(8)
C21B 0.046(3) 0.047(3) 0.048(3) -0.0014(8) 0.0161(13) 0.0009(8)
C22B 0.0241(17) 0.0253(18) 0.0262(18) 0.0002(8) 0.0085(9) -0.0003(8)
C23B 0.0266(19) 0.0275(19) 0.0268(19) 0.0000(8) 0.0095(9) 0.0004(8)
C21C 0.065(10) 0.065(10) 0.065(10) 0.0000(8) 0.021(3) 0.0001(8)
C22C 0.089(12) 0.089(12) 0.089(12) 0.0000(8) 0.029(4) 0.0000(8)
C23C 0.059(9) 0.059(9) 0.059(9) 0.0000(8) 0.019(3) 0.0000(8)
C24 0.0182(12) 0.0199(12) 0.0196(12) 0.0031(9) 0.0053(10) 0.0001(9)
C25 0.0230(13) 0.0238(13) 0.0207(13) 0.0038(10) 0.0044(10) -0.0002(10)
C26 0.0218(12) 0.0231(13) 0.0203(13) 0.0054(10) 0.0033(10) 0.0015(10)
C27 0.0179(12) 0.0253(13) 0.0266(14) 0.0038(10) 0.0050(10) 0.0040(10)
C28 0.0175(12) 0.0242(12) 0.0195(12) 0.0011(10) 0.0061(10) 0.0014(10)
C29 0.0170(11) 0.0189(12) 0.0185(12) 0.0029(9) 0.0042(9) 0.0011(9)
C30 0.0254(13) 0.0294(14) 0.0243(14) 0.0077(11) 0.0016(11) 0.0036(11)
C31 0.0311(16) 0.063(2) 0.0377(18) 0.0178(16) 0.0007(14) 0.0203(15)
C32 0.0484(19) 0.0405(17) 0.0260(15) 0.0031(13) -0.0023(14) -0.0005(14)
C33 0.0394(17) 0.0372(16) 0.0327(16) 0.0166(13) -0.0005(13) -0.0005(13)
C34 0.0154(11) 0.0264(13) 0.0235(13) 0.0006(10) 0.0055(10) 0.0022(10)
C35 0.0153(11) 0.0323(14) 0.0219(13) 0.0038(10) 0.0044(10) -0.0021(10)
C36 0.0224(13) 0.0425(16) 0.0229(13) 0.0025(12) 0.0091(11) 0.0000(12)
C37 0.0337(16) 0.066(2) 0.0344(17) 0.0022(15) 0.0214(14) -0.0003(15)
C38 0.0357(17) 0.069(2) 0.047(2) 0.0159(17) 0.0233(15) -0.0107(16)
C39 0.0370(17) 0.0441(18) 0.048(2) 0.0129(15) 0.0141(15) -0.0092(14)
C40 0.0236(13) 0.0318(15) 0.0333(15) 0.0076(12) 0.0074(12) -0.0035(11)
C41 0.0315(15) 0.0390(16) 0.0310(15) -0.0049(12) 0.0138(12) 0.0053(12)
C42 0.059(2) 0.052(2) 0.0339(18) -0.0093(15) 0.0160(16) 0.0120(17)
C43 0.049(2) 0.0478(19) 0.045(2) 0.0009(15) 0.0117(16) 0.0108(16)
C44 0.0299(15) 0.0283(15) 0.0474(18) -0.0022(13) 0.0081(13) -0.0035(12)
C45 0.088(3) 0.0331(18) 0.066(3) 0.0026(17) 0.015(2) -0.0008(19)
C46 0.065(2) 0.049(2) 0.044(2) -0.0084(16) 0.0142(18) 0.0074(18)
C47A 0.021(3) 0.044(4) 0.029(3) 0.001(3) 0.007(2) 0.006(3)
C48A 0.024(2) 0.040(2) 0.0259(15) -0.0034(14) 0.0067(14) 0.0011(18)
C49A 0.039(2) 0.048(2) 0.0255(15) -0.0026(13) 0.0105(13) -0.0027(16)
C50A 0.059(3) 0.058(3) 0.035(2) 0.0050(18) 0.019(2) -0.005(2)
C47B 0.021(9) 0.058(13) 0.012(5) -0.015(6) 0.001(5) -0.008(9)
C48B 0.049(8) 0.069(8) 0.018(6) -0.008(5) 0.011(5) -0.002(6)
C49B 0.050(8) 0.069(8) 0.049(7) -0.004(5) 0.016(6) -0.002(6)
C50B 0.087(14) 0.091(13) 0.063(8) 0.014(8) 0.035(8) 0.017(10)

loop_
_atom_type_symbol
_atom_type_description
_atom_type_scat_dispersion_real
_atom_type_scat_dispersion_imag
_atom_type_scat_source
C C 0.0033 0.0016 'International Tables Vol C Tables 4.2.6.8 and 6.1.1.4'
H H 0.0000 0.0000 'International Tables Vol C Tables 4.2.6.8 and 6.1.1.4'
Mg Mg 0.0486 0.0363 'International Tables Vol C Tables 4.2.6.8 and 6.1.1.4'
N N 0.0061 0.0033 'International Tables Vol C Tables 4.2.6.8 and 6.1.1.4'

loop_
_geom_angle_atom_site_label_1
_geom_angle_atom_site_label_2
_geom_angle_atom_site_label_3
_geom_angle
_geom_angle_site_symmetry_1
_geom_angle_site_symmetry_3
_geom_angle_publ_flag
N2 Mg1 C47A 150.5(2) . . ?
N2 Mg1 N3 85.09(8) . . ?
C47A Mg1 N3 103.9(3) . . ?
N2 Mg1 N1 86.13(8) . . ?
C47A Mg1 N1 98.4(3) . . ?
N3 Mg1 N1 148.87(8) . . ?
N2 Mg1 C47B 142.5(7) . . ?
N3 Mg1 C47B 102.8(9) . . ?
N1 Mg1 C47B 102.3(9) . . ?
C13 N1 C9 114.6(2) . . ?
C13 N1 Mg1 125.98(16) . . ?
C9 N1 Mg1 118.67(16) . . ?
C29 N2 C19 104.21(19) . . ?
C29 N2 Mg1 126.32(16) . . ?
C19 N2 Mg1 128.32(15) . . ?
C34 N3 C35 114.4(2) . . ?
C34 N3 Mg1 123.46(17) . . ?
C35 N3 Mg1 121.43(15) . . ?
C2 C1 H1A 109.5 . . ?
C2 C1 H1B 109.5 . . ?
H1A C1 H1B 109.5 . . ?
C2 C1 H1C 109.5 . . ?
H1A C1 H1C 109.5 . . ?
H1B C1 H1C 109.5 . . ?
C3 C2 C4 110.8(3) . . ?
C3 C2 C1 109.4(3) . . ?
C4 C2 C1 112.5(3) . . ?
C3 C2 H2 108.0 . . ?
C4 C2 H2 108.0 . . ?
C1 C2 H2 108.0 . . ?
C2 C3 H3A 109.5 . . ?
C2 C3 H3B 109.5 . . ?
H3A C3 H3B 109.5 . . ?
C2 C3 H3C 109.5 . . ?
H3A C3 H3C 109.5 . . ?
H3B C3 H3C 109.5 . . ?
C5 C4 C9 118.3(3) . . ?
C5 C4 C2 119.4(3) . . ?
C9 C4 C2 122.3(2) . . ?
C6 C5 C4 121.2(3) . . ?
C6 C5 H5 119.4 . . ?
C4 C5 H5 119.4 . . ?
C5 C6 C7 119.9(3) . . ?
C5 C6 H6 120.1 . . ?
C7 C6 H6 120.1 . . ?
C6 C7 C8 121.8(3) . . ?
C6 C7 H7 119.1 . . ?
C8 C7 H7 119.1 . . ?
C7 C8 C9 117.4(3) . . ?
C7 C8 C10 119.1(2) . . ?
C9 C8 C10 123.5(2) . . ?
C4 C9 C8 121.4(2) . . ?
C4 C9 N1 119.2(2) . . ?
C8 C9 N1 119.4(2) . . ?
C8 C10 C12 111.4(2) . . ?
C8 C10 C11 112.7(2) . . ?
C12 C10 C11 109.1(2) . . ?
C8 C10 H10 107.8 . . ?
C12 C10 H10 107.8 . . ?
C11 C10 H10 107.8 . . ?
C10 C11 H11A 109.5 . . ?
C10 C11 H11B 109.5 . . ?
H11A C11 H11B 109.5 . . ?
C10 C11 H11C 109.5 . . ?
H11A C11 H11C 109.5 . . ?
H11B C11 H11C 109.5 . . ?
C10 C12 H12A 109.5 . . ?
C10 C12 H12B 109.5 . . ?
H12A C12 H12B 109.5 . . ?
C10 C12 H12C 109.5 . . ?
H12A C12 H12C 109.5 . . ?
H12B C12 H12C 109.5 . . ?
N1 C13 C14 126.4(2) . . ?
N1 C13 H13 116.8 . . ?
C14 C13 H13 116.8 . . ?
C15 C14 C19 117.2(2) . . ?
C15 C14 C13 118.9(2) . . ?
C19 C14 C13 123.9(2) . . ?
C16 C15 C14 123.6(2) . . ?
C16 C15 H15 118.2 . . ?
C14 C15 H15 118.2 . . ?
C17 C16 C15 117.9(2) . . ?
C17 C16 C20 122.0(2) . . ?
C15 C16 C20 120.1(2) . . ?
C18 C17 C16 120.4(2) . . ?
C18 C17 H17 119.8 . . ?
C16 C17 H17 119.8 . . ?
C17 C18 C19 120.7(2) . . ?
C17 C18 C24 134.0(2) . . ?
C19 C18 C24 105.1(2) . . ?
N2 C19 C14 127.0(2) . . ?
N2 C19 C18 112.8(2) . . ?
C14 C19 C18 120.1(2) . . ?
C21B C20 C22B 97.7(5) . . ?
C21B C20 C16 111.4(5) . . ?
C22B C20 C16 111.5(3) . . ?
C23A C20 C16 112.8(4) . . ?
C23C C20 C16 106.2(16) . . ?
C23C C20 C21C 102(2) . . ?
C16 C20 C21C 114.3(17) . . ?
C21B C20 C23B 116.2(6) . . ?
C22B C20 C23B 107.2(4) . . ?
C16 C20 C23B 111.9(3) . . ?
C23A C20 C22A 110.4(5) . . ?
C16 C20 C22A 106.2(4) . . ?
C23C C20 C22C 114(3) . . ?
C16 C20 C22C 113.2(19) . . ?
C21C C20 C22C 107(3) . . ?
C23A C20 C21A 98.1(6) . . ?
C16 C20 C21A 107.1(5) . . ?
C22A C20 C21A 122.2(6) . . ?
C20 C21A H21A 109.5 . . ?
C20 C21A H21B 109.5 . . ?
H21A C21A H21B 109.5 . . ?
C20 C21A H21C 109.5 . . ?
H21A C21A H21C 109.5 . . ?
H21B C21A H21C 109.5 . . ?
C20 C22A H22A 109.5 . . ?
C20 C22A H22B 109.5 . . ?
H22A C22A H22B 109.5 . . ?
C20 C22A H22C 109.5 . . ?
H22A C22A H22C 109.5 . . ?
H22B C22A H22C 109.5 . . ?
C20 C23A H23A 109.5 . . ?
C20 C23A H23B 109.5 . . ?
H23A C23A H23B 109.5 . . ?
C20 C23A H23C 109.5 . . ?
H23A C23A H23C 109.5 . . ?
H23B C23A H23C 109.5 . . ?
C20 C21B H21D 109.5 . . ?
C20 C21B H21E 109.5 . . ?
H21D C21B H21E 109.5 . . ?
C20 C21B H21F 109.5 . . ?
H21D C21B H21F 109.5 . . ?
H21E C21B H21F 109.5 . . ?
C20 C22B H22D 109.5 . . ?
C20 C22B H22E 109.5 . . ?
H22D C22B H22E 109.5 . . ?
C20 C22B H22F 109.5 . . ?
H22D C22B H22F 109.5 . . ?
H22E C22B H22F 109.5 . . ?
C20 C23B H23D 109.5 . . ?
C20 C23B H23E 109.5 . . ?
H23D C23B H23E 109.5 . . ?
C20 C23B H23F 109.5 . . ?
H23D C23B H23F 109.5 . . ?
H23E C23B H23F 109.5 . . ?
C20 C21C H21G 109.5 . . ?
C20 C21C H21H 109.5 . . ?
H21G C21C H21H 109.5 . . ?
C20 C21C H21I 109.5 . . ?
H21G C21C H21I 109.5 . . ?
H21H C21C H21I 109.5 . . ?
C20 C22C H22G 109.5 . . ?
C20 C22C H22H 109.5 . . ?
H22G C22C H22H 109.5 . . ?
C20 C22C H22I 109.5 . . ?
H22G C22C H22I 109.5 . . ?
H22H C22C H22I 109.5 . . ?
C20 C23C H23G 109.5 . . ?
C20 C23C H23H 109.5 . . ?
H23G C23C H23H 109.5 . . ?
C20 C23C H23I 109.5 . . ?
H23G C23C H23I 109.5 . . ?
H23H C23C H23I 109.5 . . ?
C25 C24 C29 120.4(2) . . ?
C25 C24 C18 134.5(2) . . ?
C29 C24 C18 104.9(2) . . ?
C24 C25 C26 121.1(2) . . ?
C24 C25 H25 119.5 . . ?
C26 C25 H25 119.5 . . ?
C27 C26 C25 117.3(2) . . ?
C27 C26 C30 122.2(2) . . ?
C25 C26 C30 120.3(2) . . ?
C26 C27 C28 123.8(2) . . ?
C26 C27 H27 118.1 . . ?
C28 C27 H27 118.1 . . ?
C29 C28 C27 117.7(2) . . ?
C29 C28 C34 122.9(2) . . ?
C27 C28 C34 119.0(2) . . ?
N2 C29 C28 127.3(2) . . ?
N2 C29 C24 112.9(2) . . ?
C28 C29 C24 119.6(2) . . ?
C33 C30 C32 108.9(3) . . ?
C33 C30 C31 108.5(2) . . ?
C32 C30 C31 107.9(2) . . ?
C33 C30 C26 110.9(2) . . ?
C32 C30 C26 108.4(2) . . ?
C31 C30 C26 112.1(2) . . ?
C30 C31 H31A 109.5 . . ?
C30 C31 H31B 109.5 . . ?
H31A C31 H31B 109.5 . . ?
C30 C31 H31C 109.5 . . ?
H31A C31 H31C 109.5 . . ?
H31B C31 H31C 109.5 . . ?
C30 C32 H32A 109.5 . . ?
C30 C32 H32B 109.5 . . ?
H32A C32 H32B 109.5 . . ?
C30 C32 H32C 109.5 . . ?
H32A C32 H32C 109.5 . . ?
H32B C32 H32C 109.5 . . ?
C30 C33 H33A 109.5 . . ?
C30 C33 H33B 109.5 . . ?
H33A C33 H33B 109.5 . . ?
C30 C33 H33C 109.5 . . ?
H33A C33 H33C 109.5 . . ?
H33B C33 H33C 109.5 . . ?
N3 C34 C28 126.7(2) . . ?
N3 C34 H34 116.6 . . ?
C28 C34 H34 116.6 . . ?
C36 C35 C40 122.7(2) . . ?
C36 C35 N3 120.3(2) . . ?
C40 C35 N3 117.0(2) . . ?
C35 C36 C37 117.4(3) . . ?
C35 C36 C41 122.9(2) . . ?
C37 C36 C41 119.7(3) . . ?
C38 C37 C36 120.7(3) . . ?
C38 C37 H37 119.6 . . ?
C36 C37 H37 119.6 . . ?
C39 C38 C37 120.8(3) . . ?
C39 C38 H38 119.6 . . ?
C37 C38 H38 119.6 . . ?
C38 C39 C40 121.1(3) . . ?
C38 C39 H39 119.4 . . ?
C40 C39 H39 119.4 . . ?
C39 C40 C35 117.3(3) . . ?
C39 C40 C44 121.3(3) . . ?
C35 C40 C44 121.4(2) . . ?
C36 C41 C42 112.1(3) . . ?
C36 C41 C43 111.5(2) . . ?
C42 C41 C43 109.4(3) . . ?
C36 C41 H41 107.9 . . ?
C42 C41 H41 107.9 . . ?
C43 C41 H41 107.9 . . ?
C41 C42 H42A 109.5 . . ?
C41 C42 H42B 109.5 . . ?
H42A C42 H42B 109.5 . . ?
C41 C42 H42C 109.5 . . ?
H42A C42 H42C 109.5 . . ?
H42B C42 H42C 109.5 . . ?
C41 C43 H43A 109.5 . . ?
C41 C43 H43B 109.5 . . ?
H43A C43 H43B 109.5 . . ?
C41 C43 H43C 109.5 . . ?
H43A C43 H43C 109.5 . . ?
H43B C43 H43C 109.5 . . ?
C45 C44 C40 113.4(3) . . ?
C45 C44 C46 107.6(3) . . ?
C40 C44 C46 112.4(2) . . ?
C45 C44 H44 107.7 . . ?
C40 C44 H44 107.7 . . ?
C46 C44 H44 107.7 . . ?
C44 C45 H45A 109.5 . . ?
C44 C45 H45B 109.5 . . ?
H45A C45 H45B 109.5 . . ?
C44 C45 H45C 109.5 . . ?
H45A C45 H45C 109.5 . . ?
H45B C45 H45C 109.5 . . ?
C44 C46 H46A 109.5 . . ?
C44 C46 H46B 109.5 . . ?
H46A C46 H46B 109.5 . . ?
C44 C46 H46C 109.5 . . ?
H46A C46 H46C 109.5 . . ?
H46B C46 H46C 109.5 . . ?
C48A C47A Mg1 114.3(6) . . ?
C48A C47A H47A 108.7 . . ?
Mg1 C47A H47A 108.7 . . ?
C48A C47A H47B 108.7 . . ?
Mg1 C47A H47B 108.7 . . ?
H47A C47A H47B 107.6 . . ?
C49A C48A C47A 117.3(6) . . ?
C49A C48A H48A 108.0 . . ?
C47A C48A H48A 108.0 . . ?
C49A C48A H48B 108.0 . . ?
C47A C48A H48B 108.0 . . ?
H48A C48A H48B 107.2 . . ?
C48A C49A C50A 113.1(4) . . ?
C48A C49A H49A 109.0 . . ?
C50A C49A H49A 109.0 . . ?
C48A C49A H49B 109.0 . . ?
C50A C49A H49B 109.0 . . ?
H49A C49A H49B 107.8 . . ?
C49A C50A H50A 109.5 . . ?
C49A C50A H50B 109.5 . . ?
H50A C50A H50B 109.5 . . ?
C49A C50A H50C 109.5 . . ?
H50A C50A H50C 109.5 . . ?
H50B C50A H50C 109.5 . . ?
C48B C47B Mg1 120.7(18) . . ?
C48B C47B H47C 107.1 . . ?
Mg1 C47B H47C 107.1 . . ?
C48B C47B H47D 107.1 . . ?
Mg1 C47B H47D 107.1 . . ?
H47C C47B H47D 106.8 . . ?
C47B C48B C49B 113.4(18) . . ?
C47B C48B H48C 108.9 . . ?
C49B C48B H48C 108.9 . . ?
C47B C48B H48D 108.9 . . ?
C49B C48B H48D 108.9 . . ?
H48C C48B H48D 107.7 . . ?
C48B C49B C50B 113.6(15) . . ?
C48B C49B H49C 108.9 . . ?
C50B C49B H49C 108.9 . . ?
C48B C49B H49D 108.9 . . ?
C50B C49B H49D 108.9 . . ?
H49C C49B H49D 107.7 . . ?
C49B C50B H50D 109.5 . . ?
C49B C50B H50E 109.5 . . ?
H50D C50B H50E 109.5 . . ?
C49B C50B H50F 109.5 . . ?
H50D C50B H50F 109.5 . . ?
H50E C50B H50F 109.5 . . ?

loop_
_geom_bond_atom_site_label_1
_geom_bond_atom_site_label_2
_geom_bond_distance
_geom_bond_site_symmetry_2
_geom_bond_publ_flag
Mg1 N2 2.029(2) . ?
Mg1 C47A 2.086(12) . ?
Mg1 N3 2.249(2) . ?
Mg1 N1 2.256(2) . ?
Mg1 C47B 2.26(3) . ?
N1 C13 1.295(3) . ?
N1 C9 1.451(3) . ?
N2 C29 1.381(3) . ?
N2 C19 1.385(3) . ?
N3 C34 1.296(3) . ?
N3 C35 1.447(3) . ?
C1 C2 1.524(5) . ?
C1 H1A 0.9800 . ?
C1 H1B 0.9800 . ?
C1 H1C 0.9800 . ?
C2 C3 1.517(5) . ?
C2 C4 1.519(4) . ?
C2 H2 1.0000 . ?
C3 H3A 0.9800 . ?
C3 H3B 0.9800 . ?
C3 H3C 0.9800 . ?
C4 C5 1.398(4) . ?
C4 C9 1.401(4) . ?
C5 C6 1.373(5) . ?
C5 H5 0.9500 . ?
C6 C7 1.377(4) . ?
C6 H6 0.9500 . ?
C7 C8 1.398(4) . ?
C7 H7 0.9500 . ?
C8 C9 1.407(4) . ?
C8 C10 1.516(4) . ?
C10 C12 1.531(4) . ?
C10 C11 1.538(4) . ?
C10 H10 1.0000 . ?
C11 H11A 0.9800 . ?
C11 H11B 0.9800 . ?
C11 H11C 0.9800 . ?
C12 H12A 0.9800 . ?
C12 H12B 0.9800 . ?
C12 H12C 0.9800 . ?
C13 C14 1.448(3) . ?
C13 H13 0.9500 . ?
C14 C15 1.405(4) . ?
C14 C19 1.409(3) . ?
C15 C16 1.404(4) . ?
C15 H15 0.9500 . ?
C16 C17 1.398(3) . ?
C16 C20 1.537(4) . ?
C17 C18 1.394(3) . ?
C17 H17 0.9500 . ?
C18 C19 1.417(3) . ?
C18 C24 1.447(3) . ?
C20 C21B 1.457(11) . ?
C20 C22B 1.477(7) . ?
C20 C23A 1.488(8) . ?
C20 C23C 1.52(4) . ?
C20 C21C 1.54(4) . ?
C20 C23B 1.575(7) . ?
C20 C22A 1.617(9) . ?
C20 C22C 1.62(5) . ?
C20 C21A 1.625(11) . ?
C21A H21A 0.9800 . ?
C21A H21B 0.9800 . ?
C21A H21C 0.9800 . ?
C22A H22A 0.9800 . ?
C22A H22B 0.9800 . ?
C22A H22C 0.9800 . ?
C23A H23A 0.9800 . ?
C23A H23B 0.9800 . ?
C23A H23C 0.9800 . ?
C21B H21D 0.9800 . ?
C21B H21E 0.9800 . ?
C21B H21F 0.9800 . ?
C22B H22D 0.9800 . ?
C22B H22E 0.9800 . ?
C22B H22F 0.9800 . ?
C23B H23D 0.9800 . ?
C23B H23E 0.9800 . ?
C23B H23F 0.9800 . ?
C21C H21G 0.9800 . ?
C21C H21H 0.9800 . ?
C21C H21I 0.9800 . ?
C22C H22G 0.9800 . ?
C22C H22H 0.9800 . ?
C22C H22I 0.9800 . ?
C23C H23G 0.9800 . ?
C23C H23H 0.9800 . ?
C23C H23I 0.9800 . ?
C24 C25 1.396(3) . ?
C24 C29 1.421(3) . ?
C25 C26 1.402(3) . ?
C25 H25 0.9500 . ?
C26 C27 1.397(4) . ?
C26 C30 1.537(3) . ?
C27 C28 1.407(3) . ?
C27 H27 0.9500 . ?
C28 C29 1.405(3) . ?
C28 C34 1.440(3) . ?
C30 C33 1.527(4) . ?
C30 C32 1.532(4) . ?
C30 C31 1.534(4) . ?
C31 H31A 0.9800 . ?
C31 H31B 0.9800 . ?
C31 H31C 0.9800 . ?
C32 H32A 0.9800 . ?
C32 H32B 0.9800 . ?
C32 H32C 0.9800 . ?
C33 H33A 0.9800 . ?
C33 H33B 0.9800 . ?
C33 H33C 0.9800 . ?
C34 H34 0.9500 . ?
C35 C36 1.395(4) . ?
C35 C40 1.407(4) . ?
C36 C37 1.406(4) . ?
C36 C41 1.519(4) . ?
C37 C38 1.380(5) . ?
C37 H37 0.9500 . ?
C38 C39 1.376(5) . ?
C38 H38 0.9500 . ?
C39 C40 1.397(4) . ?
C39 H39 0.9500 . ?
C40 C44 1.522(4) . ?
C41 C42 1.534(4) . ?
C41 C43 1.536(4) . ?
C41 H41 1.0000 . ?
C42 H42A 0.9800 . ?
C42 H42B 0.9800 . ?
C42 H42C 0.9800 . ?
C43 H43A 0.9800 . ?
C43 H43B 0.9800 . ?
C43 H43C 0.9800 . ?
C44 C45 1.515(4) . ?
C44 C46 1.527(4) . ?
C44 H44 1.0000 . ?
C45 H45A 0.9800 . ?
C45 H45B 0.9800 . ?
C45 H45C 0.9800 . ?
C46 H46A 0.9800 . ?
C46 H46B 0.9800 . ?
C46 H46C 0.9800 . ?
C47A C48A 1.539(9) . ?
C47A H47A 0.9900 . ?
C47A H47B 0.9900 . ?
C48A C49A 1.512(6) . ?
C48A H48A 0.9900 . ?
C48A H48B 0.9900 . ?
C49A C50A 1.519(6) . ?
C49A H49A 0.9900 . ?
C49A H49B 0.9900 . ?
C50A H50A 0.9800 . ?
C50A H50B 0.9800 . ?
C50A H50C 0.9800 . ?
C47B C48B 1.49(3) . ?
C47B H47C 0.9900 . ?
C47B H47D 0.9900 . ?
C48B C49B 1.54(3) . ?
C48B H48C 0.9900 . ?
C48B H48D 0.9900 . ?
C49B C50B 1.54(3) . ?
C49B H49C 0.9900 . ?
C49B H49D 0.9900 . ?
C50B H50D 0.9800 . ?
C50B H50E 0.9800 . ?
C50B H50F 0.9800 . ?

loop_
_geom_torsion_atom_site_label_1
_geom_torsion_atom_site_label_2
_geom_torsion_atom_site_label_3
_geom_torsion_atom_site_label_4
_geom_torsion
_geom_torsion_site_symmetry_1
_geom_torsion_site_symmetry_2
_geom_torsion_site_symmetry_3
_geom_torsion_site_symmetry_4
_geom_torsion_publ_flag
C3 C2 C4 C5 78.1(4) . . . . ?
C1 C2 C4 C5 -44.8(4) . . . . ?
C3 C2 C4 C9 -100.0(3) . . . . ?
C1 C2 C4 C9 137.1(3) . . . . ?
C9 C4 C5 C6 -1.4(4) . . . . ?
C2 C4 C5 C6 -179.6(3) . . . . ?
C4 C5 C6 C7 -0.3(5) . . . . ?
C5 C6 C7 C8 0.9(5) . . . . ?
C6 C7 C8 C9 0.3(4) . . . . ?
C6 C7 C8 C10 -178.9(3) . . . . ?
C5 C4 C9 C8 2.6(4) . . . . ?
C2 C4 C9 C8 -179.3(3) . . . . ?
C5 C4 C9 N1 -179.4(2) . . . . ?
C2 C4 C9 N1 -1.3(4) . . . . ?
C7 C8 C9 C4 -2.1(4) . . . . ?
C10 C8 C9 C4 177.1(2) . . . . ?
C7 C8 C9 N1 180.0(2) . . . . ?
C10 C8 C9 N1 -0.8(4) . . . . ?
C13 N1 C9 C4 106.1(3) . . . . ?
Mg1 N1 C9 C4 -83.3(3) . . . . ?
C13 N1 C9 C8 -75.9(3) . . . . ?
Mg1 N1 C9 C8 94.7(2) . . . . ?
C7 C8 C10 C12 -81.6(3) . . . . ?
C9 C8 C10 C12 99.2(3) . . . . ?
C7 C8 C10 C11 41.5(3) . . . . ?
C9 C8 C10 C11 -137.7(3) . . . . ?
C9 N1 C13 C14 173.7(2) . . . . ?
Mg1 N1 C13 C14 3.8(4) . . . . ?
N1 C13 C14 C15 -177.5(2) . . . . ?
N1 C13 C14 C19 2.7(4) . . . . ?
C19 C14 C15 C16 -0.6(4) . . . . ?
C13 C14 C15 C16 179.6(2) . . . . ?
C14 C15 C16 C17 0.2(4) . . . . ?
C14 C15 C16 C20 179.3(2) . . . . ?
C15 C16 C17 C18 -0.1(4) . . . . ?
C20 C16 C17 C18 -179.1(2) . . . . ?
C16 C17 C18 C19 0.4(4) . . . . ?
C16 C17 C18 C24 174.7(3) . . . . ?
C29 N2 C19 C14 175.2(2) . . . . ?
Mg1 N2 C19 C14 -16.6(4) . . . . ?
C29 N2 C19 C18 -2.2(3) . . . . ?
Mg1 N2 C19 C18 166.01(16) . . . . ?
C15 C14 C19 N2 -176.3(2) . . . . ?
C13 C14 C19 N2 3.5(4) . . . . ?
C15 C14 C19 C18 0.9(3) . . . . ?
C13 C14 C19 C18 -179.3(2) . . . . ?
C17 C18 C19 N2 176.8(2) . . . . ?
C24 C18 C19 N2 1.0(3) . . . . ?
C17 C18 C19 C14 -0.8(4) . . . . ?
C24 C18 C19 C14 -176.5(2) . . . . ?
C17 C16 C20 C21B 126.6(5) . . . . ?
C15 C16 C20 C21B -52.4(5) . . . . ?
C17 C16 C20 C22B -125.4(4) . . . . ?
C15 C16 C20 C22B 55.6(4) . . . . ?
C17 C16 C20 C23A 10.7(5) . . . . ?
C15 C16 C20 C23A -168.3(4) . . . . ?
C17 C16 C20 C23C 79.2(17) . . . . ?
C15 C16 C20 C23C -99.8(17) . . . . ?
C17 C16 C20 C21C -169.4(19) . . . . ?
C15 C16 C20 C21C 11.6(19) . . . . ?
C17 C16 C20 C23B -5.4(5) . . . . ?
C15 C16 C20 C23B 175.6(4) . . . . ?
C17 C16 C20 C22A -110.4(4) . . . . ?
C15 C16 C20 C22A 70.6(4) . . . . ?
C17 C16 C20 C22C -47(2) . . . . ?
C15 C16 C20 C22C 134(2) . . . . ?
C17 C16 C20 C21A 117.5(5) . . . . ?
C15 C16 C20 C21A -61.5(5) . . . . ?
C17 C18 C24 C25 1.2(5) . . . . ?
C19 C18 C24 C25 176.1(3) . . . . ?
C17 C18 C24 C29 -174.3(3) . . . . ?
C19 C18 C24 C29 0.6(3) . . . . ?
C29 C24 C25 C26 0.6(4) . . . . ?
C18 C24 C25 C26 -174.4(3) . . . . ?
C24 C25 C26 C27 1.4(4) . . . . ?
C24 C25 C26 C30 176.9(2) . . . . ?
C25 C26 C27 C28 -1.4(4) . . . . ?
C30 C26 C27 C28 -176.8(2) . . . . ?
C26 C27 C28 C29 -0.7(4) . . . . ?
C26 C27 C28 C34 172.5(2) . . . . ?
C19 N2 C29 C28 -172.6(2) . . . . ?
Mg1 N2 C29 C28 18.9(3) . . . . ?
C19 N2 C29 C24 2.6(3) . . . . ?
Mg1 N2 C29 C24 -165.93(16) . . . . ?
C27 C28 C29 N2 177.6(2) . . . . ?
C34 C28 C29 N2 4.7(4) . . . . ?
C27 C28 C29 C24 2.7(3) . . . . ?
C34 C28 C29 C24 -170.2(2) . . . . ?
C25 C24 C29 N2 -178.3(2) . . . . ?
C18 C24 C29 N2 -2.0(3) . . . . ?
C25 C24 C29 C28 -2.7(4) . . . . ?
C18 C24 C29 C28 173.6(2) . . . . ?
C27 C26 C30 C33 -138.8(3) . . . . ?
C25 C26 C30 C33 46.0(3) . . . . ?
C27 C26 C30 C32 101.7(3) . . . . ?
C25 C26 C30 C32 -73.5(3) . . . . ?
C27 C26 C30 C31 -17.2(4) . . . . ?
C25 C26 C30 C31 167.5(3) . . . . ?
C35 N3 C34 C28 172.1(2) . . . . ?
Mg1 N3 C34 C28 -17.4(4) . . . . ?
C29 C28 C34 N3 -4.0(4) . . . . ?
C27 C28 C34 N3 -176.7(2) . . . . ?
C34 N3 C35 C36 79.8(3) . . . . ?
Mg1 N3 C35 C36 -90.9(2) . . . . ?
C34 N3 C35 C40 -100.2(3) . . . . ?
Mg1 N3 C35 C40 89.1(2) . . . . ?
C40 C35 C36 C37 0.3(4) . . . . ?
N3 C35 C36 C37 -179.7(2) . . . . ?
C40 C35 C36 C41 179.7(2) . . . . ?
N3 C35 C36 C41 -0.3(4) . . . . ?
C35 C36 C37 C38 -0.1(4) . . . . ?
C41 C36 C37 C38 -179.5(3) . . . . ?
C36 C37 C38 C39 -0.2(5) . . . . ?
C37 C38 C39 C40 0.2(5) . . . . ?
C38 C39 C40 C35 0.0(4) . . . . ?
C38 C39 C40 C44 177.8(3) . . . . ?
C36 C35 C40 C39 -0.3(4) . . . . ?
N3 C35 C40 C39 179.7(2) . . . . ?
C36 C35 C40 C44 -178.1(2) . . . . ?
N3 C35 C40 C44 1.9(4) . . . . ?
C35 C36 C41 C42 135.6(3) . . . . ?
C37 C36 C41 C42 -45.1(4) . . . . ?
C35 C36 C41 C43 -101.4(3) . . . . ?
C37 C36 C41 C43 77.9(3) . . . . ?
C39 C40 C44 C45 22.8(4) . . . . ?
C35 C40 C44 C45 -159.5(3) . . . . ?
C39 C40 C44 C46 -99.6(3) . . . . ?
C35 C40 C44 C46 78.1(3) . . . . ?
Mg1 C47A C48A C49A -166.7(4) . . . . ?
C47A C48A C49A C50A 175.0(6) . . . . ?
Mg1 C47B C48B C49B 44(3) . . . . ?
C47B C48B C49B C50B -176(2) . . . . ?
